data_7104129
loop_
_publ_author_name
'Zhang, Jian'
'Bu, Xianhui'

_publ_section_title
;
 Absolute helicity induction in three-dimensional homochiral
 frameworks.
;
_journal_issue 2
_journal_name_full 'Chemical communications (Cambridge, England)'
_journal_page_first 206
_journal_page_last 208
_journal_paper_doi 10.1039/b816742g
_journal_volume 34
_journal_year 2008
_chemical_absolute_configuration rm
_chemical_formula_sum 'C22 H24 Co2 N2 O9'
_chemical_formula_weight 578.29
_chemical_name_systematic
;
?
;
_space_group_IT_number 4
_symmetry_cell_setting monoclinic
_symmetry_space_group_name_Hall 'P 2yb'
_symmetry_space_group_name_H-M 'P 1 21 1'
_atom_sites_solution_hydrogens geom
_atom_sites_solution_primary direct
_atom_sites_solution_secondary difmap
_audit_creation_method SHELXL-97
_cell_angle_alpha 90.00
_cell_angle_beta 110.1950(10)
_cell_angle_gamma 90.00
_cell_formula_units_Z 2
_cell_length_a 8.95430(10)
_cell_length_b 13.3217(2)
_cell_length_c 10.53710(10)
_cell_measurement_reflns_used 398
_cell_measurement_temperature 273(2)
_cell_measurement_theta_max 26.14
_cell_measurement_theta_min 2.06
_cell_volume 1179.66(2)
_computing_cell_refinement 'Siemens SMART & SAINT'
_computing_data_collection 'Siemens SMART'
_computing_data_reduction 'Siemens XPREP'
_computing_molecular_graphics 'Bruker SHELXTL'
_computing_publication_material 'Bruker SHELXTL'
_computing_structure_refinement 'Siemens SHELXTL'
_computing_structure_solution 'Siemens SHELXTL'
_diffrn_ambient_temperature 273(2)
_diffrn_measured_fraction_theta_full 0.993
_diffrn_measured_fraction_theta_max 0.993
_diffrn_measurement_device_type 'CCD area detector'
_diffrn_measurement_method 'phi and omega scans'
_diffrn_radiation_monochromator graphite
_diffrn_radiation_source 'fine-focus sealed tube'
_diffrn_radiation_type MoK\a
_diffrn_radiation_wavelength 0.71073
_diffrn_reflns_av_R_equivalents 0.0499
_diffrn_reflns_av_sigmaI/netI 0.0702
_diffrn_reflns_limit_h_max 11
_diffrn_reflns_limit_h_min -10
_diffrn_reflns_limit_k_max 16
_diffrn_reflns_limit_k_min -16
_diffrn_reflns_limit_l_max 12
_diffrn_reflns_limit_l_min -13
_diffrn_reflns_number 11273
_diffrn_reflns_theta_full 26.14
_diffrn_reflns_theta_max 26.14
_diffrn_reflns_theta_min 2.06
_diffrn_standards_decay_% 0
_diffrn_standards_interval_count 0
_diffrn_standards_interval_time .
_diffrn_standards_number 0
_exptl_absorpt_coefficient_mu 1.461
_exptl_absorpt_correction_T_max .8500
_exptl_absorpt_correction_T_min .6500
_exptl_absorpt_correction_type empirical
_exptl_absorpt_process_details 'SADABS (Sheldrick, 1996)'
_exptl_crystal_colour red
_exptl_crystal_density_diffrn 1.625
_exptl_crystal_density_method 'not measured'
_exptl_crystal_description prism
_exptl_crystal_F_000 590
_exptl_crystal_size_max .25
_exptl_crystal_size_mid .14
_exptl_crystal_size_min .10
_refine_diff_density_max 1.050
_refine_diff_density_min -0.399
_refine_diff_density_rms 0.081
_refine_ls_abs_structure_details 'Flack H D (1983), Acta Cryst. A39, 876-881'
_refine_ls_abs_structure_Flack 0.013(18)
_refine_ls_extinction_method none
_refine_ls_goodness_of_fit_ref 0.950
_refine_ls_hydrogen_treatment constr
_refine_ls_matrix_type full
_refine_ls_number_parameters 316
_refine_ls_number_reflns 4393
_refine_ls_number_restraints 1
_refine_ls_restrained_S_all 0.950
_refine_ls_R_factor_all 0.0495
_refine_ls_R_factor_gt 0.0406
_refine_ls_shift/su_max 0.002
_refine_ls_shift/su_mean 0.000
_refine_ls_structure_factor_coef Fsqd
_refine_ls_weighting_details 'calc w=1/[\s^2^(Fo^2^)+(0.0489P)^2^+0.0000P] where P=(Fo^2^+2Fc^2^)/3'
_refine_ls_weighting_scheme calc
_refine_ls_wR_factor_gt 0.0900
_refine_ls_wR_factor_ref 0.0935
_reflns_number_gt 3719
_reflns_number_total 4393
_reflns_threshold_expression >2sigma(I)
_cod_data_source_file b816742g.txt
_cod_data_source_block 1D_702688
_cod_depositor_comments
;
The following automatic conversions were performed:
'_symmetry_cell_setting' value 'Monoclinic' changed to 'monoclinic'
according to '/home/saulius/struct/CIF-dictionaries/cif_core.dic'
dictionary named 'cif_core.dic' version 2.4.1 from 2010-06-29.

Automatic conversion script
Id: cif_fix_enum 1527 2010-12-29 10:47:43Z saulius 
;
_cod_original_sg_symbol_H-M P2(1)
_cod_database_code 7104129

loop_
_symmetry_equiv_pos_as_xyz
'x, y, z'
'-x, y+1/2, -z'

loop_
_atom_site_label
_atom_site_type_symbol
_atom_site_fract_x
_atom_site_fract_y
_atom_site_fract_z
_atom_site_U_iso_or_equiv
_atom_site_adp_type
_atom_site_occupancy
_atom_site_symmetry_multiplicity
_atom_site_calc_flag
_atom_site_refinement_flags
_atom_site_disorder_assembly
_atom_site_disorder_group
Co1 Co 0.52814(7) 0.26407(4) 0.06858(6) 0.02254(16) Uani 1 1 d . . .
Co2 Co 0.65440(7) 0.09015(5) 0.31213(6) 0.02185(16) Uani 1 1 d . . .
O1W O 0.4397(5) 0.4038(3) 0.0345(4) 0.0423(10) Uani 1 1 d . . .
H1WA H 0.5105 0.4443 0.0710 0.063 Uiso 1 1 calc R . .
O1 O -0.2559(4) 0.0540(2) 0.1583(3) 0.0295(8) Uani 1 1 d . . .
O2 O -0.2745(4) 0.2016(3) 0.0569(4) 0.0355(9) Uani 1 1 d . . .
O3 O 0.4424(4) 0.1652(2) 0.1713(3) 0.0272(8) Uani 1 1 d . . .
O4 O 0.4456(4) 0.0056(2) 0.2180(3) 0.0290(8) Uani 1 1 d . . .
O5 O 0.3998(5) 0.0723(3) 0.8781(4) 0.0477(10) Uani 1 1 d . . .
O6 O 0.4114(4) 0.2381(2) 0.8657(3) 0.0337(8) Uani 1 1 d . . .
O7 O 0.8082(4) 0.2042(2) 0.3819(3) 0.0277(8) Uani 1 1 d . . .
O8 O 0.6775(4) 0.3326(2) 0.2518(3) 0.0349(8) Uani 1 1 d . . .
N1 N 0.5634(5) 0.1174(3) 0.4750(4) 0.0297(10) Uani 1 1 d . . .
N2 N 1.1808(5) 0.4870(3) 0.5650(4) 0.0269(9) Uani 1 1 d . . .
C1 C -0.0814(5) 0.0875(4) 0.0332(4) 0.0283(10) Uani 1 1 d . . .
C2 C 0.0854(7) 0.1272(5) 0.1312(6) 0.0540(18) Uani 1 1 d . . .
C3 C 0.1964(5) 0.0726(4) 0.0675(5) 0.0263(11) Uani 1 1 d . . .
H3A H 0.1844 0.1068 -0.0179 0.032 Uiso 1 1 calc R . .
C4 C 0.1368(8) -0.0309(5) 0.0335(9) 0.077(2) Uani 1 1 d . . .
H4A H 0.1991 -0.0783 0.1010 0.092 Uiso 1 1 calc R . .
H4B H 0.1389 -0.0508 -0.0545 0.092 Uiso 1 1 calc R . .
C5 C -0.0472(9) -0.0237(6) 0.0330(9) 0.080(2) Uani 1 1 d . . .
H5A H -0.1207 -0.0556 -0.0469 0.096 Uiso 1 1 calc R . .
H5B H -0.0564 -0.0559 0.1126 0.096 Uiso 1 1 calc R . .
C6 C -0.1111(9) 0.1361(6) -0.1065(7) 0.075(2) Uani 1 1 d . . .
H6A H -0.2115 0.1137 -0.1688 0.112 Uiso 1 1 calc R . .
H6B H -0.0276 0.1170 -0.1394 0.112 Uiso 1 1 calc R . .
H6C H -0.1125 0.2078 -0.0982 0.112 Uiso 1 1 calc R . .
C7 C 0.0993(10) 0.2465(5) 0.1199(9) 0.088(3) Uani 1 1 d . . .
H7A H 0.2013 0.2685 0.1801 0.132 Uiso 1 1 calc R . .
H7B H 0.0168 0.2785 0.1440 0.132 Uiso 1 1 calc R . .
H7C H 0.0883 0.2641 0.0287 0.132 Uiso 1 1 calc R . .
C8 C 0.1151(7) 0.1096(10) 0.2691(6) 0.123(5) Uani 1 1 d . . .
H8A H 0.1088 0.0389 0.2840 0.185 Uiso 1 1 calc R . .
H8B H 0.0374 0.1443 0.2965 0.185 Uiso 1 1 calc R . .
H8C H 0.2196 0.1335 0.3209 0.185 Uiso 1 1 calc R . .
C9 C -0.2148(5) 0.1154(4) 0.0860(4) 0.0262(11) Uani 1 1 d . . .
C10 C 0.3702(5) 0.0800(4) 0.1553(4) 0.0242(10) Uani 1 1 d . . .
C11 C 0.5131(6) 0.0409(4) 0.5283(5) 0.0354(13) Uani 1 1 d . . .
H11A H 0.5112 -0.0222 0.4899 0.042 Uiso 1 1 calc R . .
C12 C 0.4624(6) 0.0487(4) 0.6388(5) 0.0313(12) Uani 1 1 d . . .
H12A H 0.4305 -0.0079 0.6743 0.038 Uiso 1 1 calc R . .
C13 C 0.4604(6) 0.1416(4) 0.6943(5) 0.0287(11) Uani 1 1 d . . .
C14 C 0.5073(6) 0.2227(4) 0.6376(5) 0.0358(13) Uani 1 1 d . . .
H14A H 0.5065 0.2868 0.6723 0.043 Uiso 1 1 calc R . .
C15 C 0.5560(6) 0.2079(4) 0.5278(5) 0.0366(13) Uani 1 1 d . . .
H15A H 0.5851 0.2637 0.4886 0.044 Uiso 1 1 calc R . .
C16 C 0.4174(6) 0.1505(4) 0.8217(5) 0.0288(11) Uani 1 1 d . . .
C17 C 1.0696(7) 0.5165(4) 0.4509(5) 0.0367(13) Uani 1 1 d . . .
H17A H 1.0785 0.5806 0.4193 0.044 Uiso 1 1 calc R . .
C18 C 0.9425(6) 0.4589(4) 0.3767(5) 0.0320(12) Uani 1 1 d . . .
H18A H 0.8668 0.4841 0.2985 0.038 Uiso 1 1 calc R . .
C19 C 0.9296(6) 0.3636(4) 0.4201(5) 0.0282(12) Uani 1 1 d . . .
C20 C 1.0469(6) 0.3307(4) 0.5365(5) 0.0360(13) Uani 1 1 d . . .
H20A H 1.0443 0.2655 0.5673 0.043 Uiso 1 1 calc R . .
C21 C 1.1677(7) 0.3951(4) 0.6066(5) 0.0396(14) Uani 1 1 d . . .
H21A H 1.2432 0.3728 0.6868 0.048 Uiso 1 1 calc R . .
C22 C 0.7940(6) 0.2959(3) 0.3439(5) 0.0237(11) Uani 1 1 d . . .

loop_
_atom_site_aniso_label
_atom_site_aniso_U_11
_atom_site_aniso_U_22
_atom_site_aniso_U_33
_atom_site_aniso_U_23
_atom_site_aniso_U_13
_atom_site_aniso_U_12
Co1 0.0214(3) 0.0196(3) 0.0259(3) 0.0011(3) 0.0071(3) 0.0018(3)
Co2 0.0191(3) 0.0208(3) 0.0236(3) 0.0013(3) 0.0047(3) 0.0004(3)
O1W 0.050(2) 0.0201(19) 0.043(2) 0.0004(16) -0.0012(19) 0.0071(17)
O1 0.0210(18) 0.033(2) 0.0352(19) 0.0020(16) 0.0102(15) 0.0010(15)
O2 0.027(2) 0.036(2) 0.047(2) 0.0075(17) 0.0175(17) 0.0099(17)
O3 0.0256(19) 0.0268(19) 0.0315(19) -0.0040(15) 0.0128(15) -0.0047(15)
O4 0.0196(18) 0.0244(19) 0.038(2) 0.0014(16) 0.0033(16) 0.0022(15)
O5 0.081(3) 0.032(2) 0.041(2) 0.0032(18) 0.035(2) 0.005(2)
O6 0.046(2) 0.026(2) 0.0234(18) -0.0015(14) 0.0053(16) 0.0089(16)
O7 0.0252(19) 0.0191(19) 0.031(2) 0.0030(14) 0.0002(15) -0.0029(15)
O8 0.029(2) 0.0207(18) 0.039(2) -0.0013(16) -0.0089(17) 0.0017(15)
N1 0.028(2) 0.033(3) 0.029(2) -0.0002(18) 0.0106(19) -0.0016(19)
N2 0.025(2) 0.026(2) 0.024(2) -0.0009(17) 0.0007(19) -0.0036(18)
C1 0.019(2) 0.040(3) 0.023(2) -0.007(2) 0.0042(19) 0.004(3)
C2 0.024(3) 0.087(5) 0.047(4) -0.009(3) 0.008(3) 0.011(3)
C3 0.016(2) 0.035(3) 0.030(2) 0.002(2) 0.010(2) 0.002(2)
C4 0.046(4) 0.045(4) 0.103(6) -0.018(4) -0.020(4) -0.010(3)
C5 0.064(5) 0.075(6) 0.106(6) -0.025(5) 0.035(5) -0.007(4)
C6 0.067(5) 0.096(6) 0.081(5) 0.019(4) 0.051(4) 0.031(4)
C7 0.078(5) 0.030(5) 0.157(8) -0.003(5) 0.041(5) -0.001(4)
C8 0.023(3) 0.314(15) 0.028(3) -0.063(6) 0.004(3) 0.013(6)
C9 0.015(2) 0.037(3) 0.021(2) -0.004(2) 0.000(2) -0.001(2)
C10 0.019(2) 0.032(3) 0.023(2) -0.008(2) 0.0104(19) -0.006(2)
C11 0.038(3) 0.030(3) 0.038(3) -0.007(2) 0.013(3) 0.001(3)
C12 0.042(3) 0.030(3) 0.025(3) -0.003(2) 0.016(2) -0.012(2)
C13 0.033(3) 0.031(3) 0.022(2) 0.003(2) 0.009(2) 0.003(2)
C14 0.041(3) 0.026(3) 0.046(3) 0.002(2) 0.022(3) 0.005(2)
C15 0.045(4) 0.029(3) 0.041(3) 0.002(2) 0.022(3) 0.001(3)
C16 0.030(3) 0.027(3) 0.027(3) 0.000(2) 0.008(2) 0.004(2)
C17 0.053(4) 0.023(3) 0.034(3) 0.002(2) 0.014(3) -0.007(3)
C18 0.032(3) 0.029(3) 0.026(3) 0.005(2) -0.002(2) -0.007(2)
C19 0.027(3) 0.029(3) 0.025(3) -0.004(2) 0.004(2) 0.002(2)
C20 0.036(4) 0.020(3) 0.039(3) 0.004(2) -0.003(3) -0.007(2)
C21 0.043(3) 0.034(3) 0.028(3) 0.003(2) -0.005(3) -0.004(3)
C22 0.021(3) 0.023(3) 0.027(3) -0.009(2) 0.008(2) -0.003(2)

loop_
_atom_type_symbol
_atom_type_description
_atom_type_scat_dispersion_real
_atom_type_scat_dispersion_imag
_atom_type_scat_source
C C 0.0033 0.0016 'International Tables Vol C Tables 4.2.6.8 and 6.1.1.4'
H H 0.0000 0.0000 'International Tables Vol C Tables 4.2.6.8 and 6.1.1.4'
N N 0.0061 0.0033 'International Tables Vol C Tables 4.2.6.8 and 6.1.1.4'
O O 0.0106 0.0060 'International Tables Vol C Tables 4.2.6.8 and 6.1.1.4'
Co Co 0.3494 0.9721 'International Tables Vol C Tables 4.2.6.8 and 6.1.1.4'

loop_
_geom_angle_atom_site_label_1
_geom_angle_atom_site_label_2
_geom_angle_atom_site_label_3
_geom_angle
_geom_angle_site_symmetry_1
_geom_angle_site_symmetry_3
_geom_angle_publ_flag
O2 Co1 O1W 132.76(15) 1_655 . ?
O2 Co1 O3 105.68(14) 1_655 . ?
O1W Co1 O3 120.14(15) . . ?
O2 Co1 O6 90.51(14) 1_655 1_554 ?
O1W Co1 O6 86.69(14) . 1_554 ?
O3 Co1 O6 107.26(13) . 1_554 ?
O2 Co1 O8 86.71(14) 1_655 . ?
O1W Co1 O8 81.40(14) . . ?
O3 Co1 O8 91.70(14) . . ?
O6 Co1 O8 160.87(13) 1_554 . ?
O7 Co2 O1 93.41(13) . 1_655 ?
O7 Co2 N2 91.27(14) . 2_746 ?
O1 Co2 N2 87.20(14) 1_655 2_746 ?
O7 Co2 O4 163.14(13) . . ?
O1 Co2 O4 91.58(13) 1_655 . ?
N2 Co2 O4 105.05(15) 2_746 . ?
O7 Co2 N1 88.92(14) . . ?
O1 Co2 N1 176.28(15) 1_655 . ?
N2 Co2 N1 89.85(15) 2_746 . ?
O4 Co2 N1 86.99(14) . . ?
O7 Co2 O3 103.01(13) . . ?
O1 Co2 O3 93.14(12) 1_655 . ?
N2 Co2 O3 165.66(15) 2_746 . ?
O4 Co2 O3 60.61(12) . . ?
N1 Co2 O3 89.15(13) . . ?
O7 Co2 C10 133.69(15) . . ?
O1 Co2 C10 92.90(13) 1_655 . ?
N2 Co2 C10 134.85(17) 2_746 . ?
O4 Co2 C10 29.80(15) . . ?
N1 Co2 C10 87.57(14) . . ?
O3 Co2 C10 30.81(14) . . ?
Co1 O1W H1WA 109.5 . . ?
C9 O1 Co2 126.0(3) . 1_455 ?
C9 O2 Co1 132.5(3) . 1_455 ?
C10 O3 Co1 140.5(3) . . ?
C10 O3 Co2 88.0(3) . . ?
Co1 O3 Co2 104.97(14) . . ?
C10 O4 Co2 93.1(3) . . ?
C16 O6 Co1 117.7(3) . 1_556 ?
C22 O7 Co2 128.8(3) . . ?
C22 O8 Co1 128.8(3) . . ?
C11 N1 C15 116.5(4) . . ?
C11 N1 Co2 119.1(3) . . ?
C15 N1 Co2 124.4(3) . . ?
C21 N2 C17 116.8(4) . . ?
C21 N2 Co2 121.7(3) . 2_756 ?
C17 N2 Co2 120.7(3) . 2_756 ?
C5 C1 C9 115.0(5) . . ?
C5 C1 C6 112.2(5) . . ?
C9 C1 C6 110.2(4) . . ?
C5 C1 C2 100.5(5) . . ?
C9 C1 C2 111.2(4) . . ?
C6 C1 C2 107.1(5) . . ?
C8 C2 C3 116.5(6) . . ?
C8 C2 C1 114.7(6) . . ?
C3 C2 C1 99.3(4) . . ?
C8 C2 C7 104.6(8) . . ?
C3 C2 C7 110.7(5) . . ?
C1 C2 C7 111.3(5) . . ?
C4 C3 C10 114.6(4) . . ?
C4 C3 C2 108.0(5) . . ?
C10 C3 C2 112.3(4) . . ?
C4 C3 H3A 107.1 . . ?
C10 C3 H3A 107.1 . . ?
C2 C3 H3A 107.1 . . ?
C3 C4 C5 102.9(5) . . ?
C3 C4 H4A 111.2 . . ?
C5 C4 H4A 111.2 . . ?
C3 C4 H4B 111.2 . . ?
C5 C4 H4B 111.2 . . ?
H4A C4 H4B 109.1 . . ?
C1 C5 C4 105.0(5) . . ?
C1 C5 H5A 110.7 . . ?
C4 C5 H5A 110.7 . . ?
C1 C5 H5B 110.7 . . ?
C4 C5 H5B 110.7 . . ?
H5A C5 H5B 108.8 . . ?
C1 C6 H6A 109.5 . . ?
C1 C6 H6B 109.5 . . ?
H6A C6 H6B 109.5 . . ?
C1 C6 H6C 109.5 . . ?
H6A C6 H6C 109.5 . . ?
H6B C6 H6C 109.5 . . ?
C2 C7 H7A 109.5 . . ?
C2 C7 H7B 109.5 . . ?
H7A C7 H7B 109.5 . . ?
C2 C7 H7C 109.5 . . ?
H7A C7 H7C 109.5 . . ?
H7B C7 H7C 109.5 . . ?
C2 C8 H8A 109.5 . . ?
C2 C8 H8B 109.5 . . ?
H8A C8 H8B 109.5 . . ?
C2 C8 H8C 109.5 . . ?
H8A C8 H8C 109.5 . . ?
H8B C8 H8C 109.5 . . ?
O1 C9 O2 123.6(4) . . ?
O1 C9 C1 119.4(4) . . ?
O2 C9 C1 116.9(4) . . ?
O4 C10 O3 118.3(4) . . ?
O4 C10 C3 121.7(4) . . ?
O3 C10 C3 120.0(4) . . ?
O4 C10 Co2 57.1(2) . . ?
O3 C10 Co2 61.2(2) . . ?
C3 C10 Co2 176.9(3) . . ?
N1 C11 C12 123.9(5) . . ?
N1 C11 H11A 118.1 . . ?
C12 C11 H11A 118.1 . . ?
C13 C12 C11 118.7(5) . . ?
C13 C12 H12A 120.6 . . ?
C11 C12 H12A 120.6 . . ?
C14 C13 C12 118.3(4) . . ?
C14 C13 C16 122.2(5) . . ?
C12 C13 C16 119.3(4) . . ?
C13 C14 C15 119.0(5) . . ?
C13 C14 H14A 120.5 . . ?
C15 C14 H14A 120.5 . . ?
N1 C15 C14 123.4(5) . . ?
N1 C15 H15A 118.3 . . ?
C14 C15 H15A 118.3 . . ?
O5 C16 O6 125.0(4) . . ?
O5 C16 C13 118.1(4) . . ?
O6 C16 C13 116.8(4) . . ?
N2 C17 C18 124.4(5) . . ?
N2 C17 H17A 117.8 . . ?
C18 C17 H17A 117.8 . . ?
C19 C18 C17 118.5(5) . . ?
C19 C18 H18A 120.7 . . ?
C17 C18 H18A 120.7 . . ?
C18 C19 C20 117.7(4) . . ?
C18 C19 C22 121.6(4) . . ?
C20 C19 C22 120.7(4) . . ?
C21 C20 C19 119.6(5) . . ?
C21 C20 H20A 120.2 . . ?
C19 C20 H20A 120.2 . . ?
N2 C21 C20 122.9(5) . . ?
N2 C21 H21A 118.6 . . ?
C20 C21 H21A 118.6 . . ?
O8 C22 O7 125.6(4) . . ?
O8 C22 C19 118.8(4) . . ?
O7 C22 C19 115.6(4) . . ?

loop_
_geom_bond_atom_site_label_1
_geom_bond_atom_site_label_2
_geom_bond_distance
_geom_bond_site_symmetry_2
_geom_bond_publ_flag
Co1 O2 1.995(3) 1_655 ?
Co1 O1W 2.006(3) . ?
Co1 O3 2.018(3) . ?
Co1 O6 2.059(3) 1_554 ?
Co1 O8 2.137(3) . ?
Co2 O7 2.012(3) . ?
Co2 O1 2.099(3) 1_655 ?
Co2 N2 2.103(4) 2_746 ?
Co2 O4 2.114(3) . ?
Co2 N1 2.169(4) . ?
Co2 O3 2.205(3) . ?
Co2 C10 2.514(4) . ?
O1W H1WA 0.8200 . ?
O1 C9 1.257(5) . ?
O1 Co2 2.099(3) 1_455 ?
O2 C9 1.259(5) . ?
O2 Co1 1.995(3) 1_455 ?
O3 C10 1.289(6) . ?
O4 C10 1.251(6) . ?
O5 C16 1.236(6) . ?
O6 C16 1.264(6) . ?
O6 Co1 2.059(3) 1_556 ?
O7 C22 1.278(6) . ?
O8 C22 1.253(6) . ?
N1 C11 1.317(6) . ?
N1 C15 1.339(6) . ?
N2 C21 1.320(6) . ?
N2 C17 1.328(6) . ?
N2 Co2 2.103(4) 2_756 ?
C1 C5 1.513(9) . ?
C1 C9 1.528(6) . ?
C1 C6 1.545(8) . ?
C1 C2 1.585(8) . ?
C2 C8 1.403(9) . ?
C2 C3 1.558(7) . ?
C2 C7 1.602(9) . ?
C3 C4 1.478(8) . ?
C3 C10 1.514(6) . ?
C3 H3A 0.9800 . ?
C4 C5 1.649(10) . ?
C4 H4A 0.9700 . ?
C4 H4B 0.9700 . ?
C5 H5A 0.9700 . ?
C5 H5B 0.9700 . ?
C6 H6A 0.9600 . ?
C6 H6B 0.9600 . ?
C6 H6C 0.9600 . ?
C7 H7A 0.9600 . ?
C7 H7B 0.9600 . ?
C7 H7C 0.9600 . ?
C8 H8A 0.9600 . ?
C8 H8B 0.9600 . ?
C8 H8C 0.9600 . ?
C11 C12 1.392(7) . ?
C11 H11A 0.9300 . ?
C12 C13 1.371(7) . ?
C12 H12A 0.9300 . ?
C13 C14 1.370(7) . ?
C13 C16 1.523(6) . ?
C14 C15 1.384(7) . ?
C14 H14A 0.9300 . ?
C15 H15A 0.9300 . ?
C17 C18 1.372(7) . ?
C17 H17A 0.9300 . ?
C18 C19 1.368(7) . ?
C18 H18A 0.9300 . ?
C19 C20 1.382(6) . ?
C19 C22 1.503(6) . ?
C20 C21 1.379(7) . ?
C20 H20A 0.9300 . ?
C21 H21A 0.9300 . ?
